data_7107580
loop_
_publ_author_name
'Lucie Norel'
'Kevin Bernot'
'Min Feng'
'Thierry Roisnel'
'Andrea Caneschi'
'Roberta Sessoli'
'Stephane Rigaut'

_publ_section_title
;
 A carbon-rich ruthenium decorated dysprosium single molecule magne
;
_journal_name_full Chem.Commun.
_journal_page_first 3948
_journal_paper_doi 10.1039/c2cc30604b
_journal_volume 48
_journal_year 2012
_chemical_compound_source 'synthesis as described'
_chemical_formula_moiety 'C87 H63 Dy F18 N2 O6 P4 Ru'
_chemical_formula_sum 'C87 H63 Dy F18 N2 O6 P4 Ru'
_chemical_formula_weight 1961.84
_chemical_name_systematic
;
?
;
_space_group_IT_number 85
_symmetry_cell_setting tetragonal
_symmetry_Int_Tables_number 85
_symmetry_space_group_name_Hall '-P 4a'
_symmetry_space_group_name_H-M 'P 4/n :2'
_atom_sites_solution_hydrogens geom
_atom_sites_solution_primary direct
_atom_sites_solution_secondary difmap
_audit_conform_dict_location ftp://ftp.iucr.org/pub/cif_core.dic
_audit_conform_dict_name cif_core.dic
_audit_conform_dict_version 2.4
_audit_creation_date 2011-12-15T09:56:16-00:00
_audit_creation_method 'WinGX routine CIF_UPDATE'
_cell_angle_alpha 90
_cell_angle_beta 90
_cell_angle_gamma 90
_cell_formula_units_Z 8
_cell_length_a 27.0767(10)
_cell_length_b 27.0767
_cell_length_c 24.9978(10)
_cell_measurement_reflns_used 6386
_cell_measurement_temperature 150(2)
_cell_measurement_theta_max 26.5
_cell_measurement_theta_min 2.51
_cell_measurement_wavelength 0.71073
_cell_volume 18327.1(10)
_computing_cell_refinement 'Bruker SMART (Bruker, 2002)'
_computing_data_collection 'Bruker SAINT (Bruker, 2002)'
_computing_data_reduction 'Bruker SAINT (Bruker, 2002)'
_computing_molecular_graphics 'Ortep-3 for Windows (Farrugia, 1997)'
_computing_publication_material
;
WinGX publication routines (Farrugia, 1999),
CRYSCAL (T. Roisnel, local program)
;
_computing_structure_refinement 'SHELXL-97 (Sheldrick, 1997)'
_computing_structure_solution 'SIR97 (Altomare et al., 1999)'
_diffrn_ambient_temperature 150(2)
_diffrn_detector 'CCD plate'
_diffrn_measured_fraction_theta_full 0.998
_diffrn_measured_fraction_theta_max 0.992
_diffrn_measurement_device_type 'APEXII, Bruker-AXS'
_diffrn_measurement_method 'CCD rotation images, thin slices'
_diffrn_radiation_monochromator graphite
_diffrn_radiation_probe x-ray
_diffrn_radiation_type MoK\a
_diffrn_radiation_wavelength 0.71073
_diffrn_reflns_av_R_equivalents 0.0601
_diffrn_reflns_av_unetI/netI 0.1009
_diffrn_reflns_limit_h_max 22
_diffrn_reflns_limit_h_min -28
_diffrn_reflns_limit_k_max 35
_diffrn_reflns_limit_k_min -16
_diffrn_reflns_limit_l_max 19
_diffrn_reflns_limit_l_min -32
_diffrn_reflns_number 75357
_diffrn_reflns_theta_full 25
_diffrn_reflns_theta_max 27.48
_diffrn_reflns_theta_min 2.97
_exptl_absorpt_coefficient_mu 1.130
_exptl_absorpt_correction_T_max 0.956
_exptl_absorpt_correction_T_min 0.502
_exptl_absorpt_correction_type multi-scan
_exptl_absorpt_process_details
;
[Sheldrick, G.M. (2002). SADABS Bruker AXS Inc., Madison, Wisconsin, USA]
;
_exptl_crystal_colour red
_exptl_crystal_density_diffrn 1.422
_exptl_crystal_density_method 'not measured'
_exptl_crystal_description plate
_exptl_crystal_F_000 7832
_exptl_crystal_size_max 0.32
_exptl_crystal_size_mid 0.25
_exptl_crystal_size_min 0.04
_platon_squeeze_details
;
;
_refine_diff_density_max 2.824
_refine_diff_density_min -1.139
_refine_diff_density_rms 0.135
_refine_ls_extinction_method none
_refine_ls_goodness_of_fit_ref 1.03
_refine_ls_hydrogen_treatment constr
_refine_ls_matrix_type full
_refine_ls_number_parameters 1009
_refine_ls_number_reflns 20858
_refine_ls_number_restraints 3
_refine_ls_restrained_S_all 1.03
_refine_ls_R_factor_all 0.1161
_refine_ls_R_factor_gt 0.0591
_refine_ls_shift/su_max 0.001
_refine_ls_shift/su_mean 0
_refine_ls_structure_factor_coef Fsqd
_refine_ls_weighting_details 'calc w=1/[\s^2^(Fo^2^)+(0.0863P)^2^+0.0000P] where P=(Fo^2^+2Fc^2^)/3'
_refine_ls_weighting_scheme calc
_refine_ls_wR_factor_gt 0.1527
_refine_ls_wR_factor_ref 0.1714
_reflns_number_gt 11498
_reflns_number_total 20858
_reflns_threshold_expression >2sigma(I)
_cod_data_source_file c2cc30604b.txt
_cod_data_source_block sqz_ren
_cod_original_sg_symbol_H-M 'P 4/n'
_cod_database_code 7107580

loop_
_symmetry_equiv_pos_as_xyz
'x, y, z'
'-x+1/2, -y+1/2, z'
'-y+1/2, x, z'
'y, -x+1/2, z'
'-x, -y, -z'
'x-1/2, y-1/2, -z'
'y-1/2, -x, -z'
'-y, x-1/2, -z'

loop_
_atom_site_label
_atom_site_type_symbol
_atom_site_fract_x
_atom_site_fract_y
_atom_site_fract_z
_atom_site_U_iso_or_equiv
_atom_site_adp_type
_atom_site_occupancy
_atom_site_symmetry_multiplicity
_atom_site_calc_flag
_atom_site_refinement_flags
_atom_site_disorder_assembly
_atom_site_disorder_group
Ru2 Ru 0.869265(16) 0.461002(16) 0.662998(18) 0.02395(12) Uani 1 1 d . . .
C11 C 0.9769(2) 0.4419(2) 0.5935(3) 0.0448(17) Uani 1 1 d . . .
H11A H 0.9848 0.4557 0.5579 0.054 Uiso 1 1 calc R . .
H11B H 1.0085 0.4328 0.6109 0.054 Uiso 1 1 calc R . .
C12 C 0.9461(2) 0.3953(2) 0.5860(2) 0.0375(15) Uani 1 1 d . . .
H12A H 0.9683 0.3666 0.5812 0.045 Uiso 1 1 calc R . .
H12B H 0.9257 0.3986 0.5533 0.045 Uiso 1 1 calc R . .
P1 P 0.94589(5) 0.49066(6) 0.63444(6) 0.0289(3) Uani 1 1 d . . .
P2 P 0.90579(5) 0.38437(5) 0.64378(6) 0.0305(4) Uani 1 1 d . . .
C13 C 0.9499(2) 0.5447(2) 0.5899(2) 0.0333(14) Uani 1 1 d . . .
C14 C 0.9087(2) 0.5646(2) 0.5654(2) 0.0332(14) Uani 1 1 d . . .
H14 H 0.877 0.5518 0.574 0.04 Uiso 1 1 calc R . .
C15 C 0.9125(2) 0.6020(2) 0.5293(2) 0.0410(16) Uani 1 1 d . . .
H15 H 0.8836 0.6147 0.5127 0.049 Uiso 1 1 calc R . .
C16 C 0.9589(3) 0.6218(3) 0.5168(3) 0.0529(19) Uani 1 1 d . . .
H16 H 0.9619 0.6482 0.492 0.063 Uiso 1 1 calc R . .
C17 C 0.9998(3) 0.6021(3) 0.5409(3) 0.056(2) Uani 1 1 d . . .
H17 H 1.0314 0.6152 0.5329 0.067 Uiso 1 1 calc R . .
C18 C 0.9958(2) 0.5638(3) 0.5767(2) 0.0468(17) Uani 1 1 d . . .
H18 H 1.0247 0.5502 0.5924 0.056 Uiso 1 1 calc R . .
C19 C 0.99366(19) 0.5040(2) 0.6848(2) 0.0360(15) Uani 1 1 d . . .
C20 C 1.0038(2) 0.5513(3) 0.7014(2) 0.0436(17) Uani 1 1 d . . .
H20 H 0.9856 0.578 0.6866 0.052 Uiso 1 1 calc R . .
C21 C 1.0403(3) 0.5610(3) 0.7394(3) 0.060(2) Uani 1 1 d . . .
H21 H 1.046 0.5938 0.7515 0.072 Uiso 1 1 calc R . .
C22 C 1.0679(3) 0.5225(4) 0.7591(3) 0.063(2) Uani 1 1 d . . .
H22 H 1.0946 0.5289 0.7828 0.075 Uiso 1 1 calc R . .
C23 C 1.0571(3) 0.4756(4) 0.7448(3) 0.073(3) Uani 1 1 d . . .
H23 H 1.0749 0.449 0.7603 0.088 Uiso 1 1 calc R . .
C24 C 1.0199(3) 0.4659(3) 0.7073(3) 0.064(2) Uani 1 1 d . . .
H24 H 1.0128 0.4328 0.6974 0.077 Uiso 1 1 calc R . .
C25 C 0.9442(3) 0.3546(3) 0.6936(3) 0.0586(9) Uani 1 1 d D . .
C26 C 0.9910(3) 0.3343(3) 0.6811(3) 0.0586(9) Uani 1 1 d D . .
H26 H 1.0038 0.3384 0.646 0.07 Uiso 1 1 calc R . .
C27 C 1.0184(3) 0.3087(3) 0.7182(3) 0.0586(9) Uani 1 1 d D . .
H27 H 1.0502 0.2963 0.7095 0.07 Uiso 1 1 calc R . .
C28 C 0.9978(3) 0.3011(3) 0.7698(3) 0.0586(9) Uani 1 1 d D . .
H28 H 1.0155 0.282 0.7954 0.07 Uiso 1 1 calc R . .
C29 C 0.9525(3) 0.3212(3) 0.7834(3) 0.0586(9) Uani 1 1 d D . .
H29 H 0.9391 0.3165 0.8182 0.07 Uiso 1 1 calc R . .
C30 C 0.9273(3) 0.3479(3) 0.7456(3) 0.0586(9) Uani 1 1 d D . .
H30 H 0.8968 0.3627 0.7555 0.07 Uiso 1 1 calc R . .
C31 C 0.8701(2) 0.3312(2) 0.6202(2) 0.0331(14) Uani 1 1 d . . .
C32 C 0.8687(3) 0.2859(2) 0.6486(3) 0.057(2) Uani 1 1 d . . .
H32 H 0.8871 0.2827 0.6807 0.068 Uiso 1 1 calc R . .
C33 C 0.8414(3) 0.2466(2) 0.6309(3) 0.060(2) Uani 1 1 d . . .
H33 H 0.8409 0.2164 0.6503 0.072 Uiso 1 1 calc R . .
C34 C 0.8146(3) 0.2516(2) 0.5842(3) 0.0535(19) Uani 1 1 d . . .
H34 H 0.7958 0.2244 0.5714 0.064 Uiso 1 1 calc R . .
C35 C 0.8146(3) 0.2938(3) 0.5568(3) 0.0542(19) Uani 1 1 d . . .
H35 H 0.7957 0.2962 0.5249 0.065 Uiso 1 1 calc R . .
C36 C 0.8421(2) 0.3349(2) 0.5743(2) 0.0401(15) Uani 1 1 d . . .
H36 H 0.8414 0.3649 0.5546 0.048 Uiso 1 1 calc R . .
P3 P 0.83654(5) 0.53780(5) 0.68879(6) 0.0240(3) Uani 1 1 d . . .
P4 P 0.79211(5) 0.43139(5) 0.69359(6) 0.0278(3) Uani 1 1 d . . .
C37 C 0.79434(19) 0.52373(18) 0.7449(2) 0.0258(12) Uani 1 1 d . . .
H37A H 0.8135 0.5128 0.7765 0.031 Uiso 1 1 calc R . .
H37B H 0.7753 0.5536 0.7549 0.031 Uiso 1 1 calc R . .
C38 C 0.75965(19) 0.48321(19) 0.7270(2) 0.0283(13) Uani 1 1 d . . .
H38A H 0.735 0.4973 0.702 0.034 Uiso 1 1 calc R . .
H38B H 0.7416 0.4703 0.7585 0.034 Uiso 1 1 calc R . .
C39 C 0.79466(19) 0.5745(2) 0.6463(2) 0.0284(13) Uani 1 1 d . . .
C44 C 0.7735(2) 0.5534(2) 0.6021(2) 0.0430(16) Uani 1 1 d . . .
H44 H 0.7823 0.5207 0.5922 0.052 Uiso 1 1 calc R . .
C43 C 0.7394(3) 0.5794(3) 0.5715(3) 0.060(2) Uani 1 1 d . . .
H43 H 0.7249 0.5645 0.5409 0.073 Uiso 1 1 calc R . .
C42 C 0.7263(3) 0.6284(3) 0.5863(3) 0.059(2) Uani 1 1 d . . .
H42 H 0.7035 0.6467 0.5653 0.071 Uiso 1 1 calc R . .
C41 C 0.7468(2) 0.6489(2) 0.6307(3) 0.0468(18) Uani 1 1 d . . .
H41 H 0.7379 0.6814 0.6411 0.056 Uiso 1 1 calc R . .
C40 C 0.7808(2) 0.6224(2) 0.6609(3) 0.0382(15) Uani 1 1 d . . .
H40 H 0.7949 0.6371 0.6919 0.046 Uiso 1 1 calc R . .
C45 C 0.87668(19) 0.58613(19) 0.7164(2) 0.0281(13) Uani 1 1 d . . .
C46 C 0.8896(2) 0.5855(2) 0.7709(2) 0.0311(13) Uani 1 1 d . . .
H46 H 0.878 0.5598 0.7935 0.037 Uiso 1 1 calc R . .
C47 C 0.9196(2) 0.6228(2) 0.7918(2) 0.0362(15) Uani 1 1 d . . .
H47 H 0.9283 0.6225 0.8286 0.043 Uiso 1 1 calc R . .
C48 C 0.9366(2) 0.6599(2) 0.7591(2) 0.0370(15) Uani 1 1 d . . .
H48 H 0.9569 0.6852 0.7735 0.044 Uiso 1 1 calc R . .
C49 C 0.9244(2) 0.6607(2) 0.7052(2) 0.0346(14) Uani 1 1 d . . .
H49 H 0.9367 0.6862 0.6827 0.042 Uiso 1 1 calc R . .
C50 C 0.8939(2) 0.6241(2) 0.6839(2) 0.0301(13) Uani 1 1 d . . .
H50 H 0.885 0.625 0.6472 0.036 Uiso 1 1 calc R . .
C51 C 0.7408(2) 0.4100(2) 0.6522(3) 0.0344(15) Uani 1 1 d . . .
C52 C 0.7423(2) 0.4091(2) 0.5973(3) 0.0462(17) Uani 1 1 d . . .
H52 H 0.7719 0.4173 0.579 0.055 Uiso 1 1 calc R . .
C53 C 0.7001(3) 0.3961(3) 0.5683(3) 0.056(2) Uani 1 1 d . . .
H53 H 0.7016 0.396 0.5304 0.068 Uiso 1 1 calc R . .
C54 C 0.6566(3) 0.3835(2) 0.5929(3) 0.0515(19) Uani 1 1 d . . .
H54 H 0.6287 0.3741 0.5723 0.062 Uiso 1 1 calc R . .
C55 C 0.6541(2) 0.3847(2) 0.6476(3) 0.0490(18) Uani 1 1 d . . .
H55 H 0.6239 0.3769 0.6651 0.059 Uiso 1 1 calc R . .
C56 C 0.6957(2) 0.3974(2) 0.6778(3) 0.0432(16) Uani 1 1 d . . .
H56 H 0.6938 0.3975 0.7157 0.052 Uiso 1 1 calc R . .
C57 C 0.7946(2) 0.3833(2) 0.7449(3) 0.0353(15) Uani 1 1 d . . .
C58 C 0.7899(2) 0.3334(2) 0.7309(3) 0.0430(16) Uani 1 1 d . . .
H58 H 0.7823 0.3246 0.695 0.052 Uiso 1 1 calc R . .
C59 C 0.7964(3) 0.2971(2) 0.7689(3) 0.0528(19) Uani 1 1 d . . .
H59 H 0.7947 0.2634 0.7585 0.063 Uiso 1 1 calc R . .
C60 C 0.8050(3) 0.3085(3) 0.8211(3) 0.059(2) Uani 1 1 d . . .
H60 H 0.8087 0.283 0.8468 0.07 Uiso 1 1 calc R . .
C61 C 0.8087(2) 0.3585(2) 0.8369(3) 0.0467(17) Uani 1 1 d . . .
H61 H 0.8143 0.3669 0.8733 0.056 Uiso 1 1 calc R . .
C62 C 0.8040(2) 0.3950(2) 0.7986(3) 0.0380(15) Uani 1 1 d . . .
H62 H 0.8073 0.4286 0.8088 0.046 Uiso 1 1 calc R . .
C2 C 0.85196(19) 0.4621(2) 0.5809(3) 0.0272(13) Uani 1 1 d . . .
C1 C 0.8470(2) 0.4646(2) 0.5366(3) 0.0379(15) Uani 1 1 d . . .
C5 C 0.8401(2) 0.4705(2) 0.4764(3) 0.0417(17) Uani 1 1 d . . .
C10 C 0.8784(3) 0.4858(3) 0.4451(3) 0.060(2) Uani 1 1 d . . .
H10 H 0.9094 0.4931 0.4612 0.072 Uiso 1 1 calc R . .
C9 C 0.8732(3) 0.4907(3) 0.3910(3) 0.073(2) Uani 1 1 d . . .
H9 H 0.9004 0.5015 0.3701 0.088 Uiso 1 1 calc R . .
C8 C 0.8292(4) 0.4803(3) 0.3664(3) 0.075(3) Uani 1 1 d . . .
H8 H 0.8257 0.4834 0.3288 0.09 Uiso 1 1 calc R . .
C7 C 0.7907(4) 0.4653(3) 0.3976(4) 0.087(3) Uani 1 1 d . . .
H7 H 0.76 0.4581 0.381 0.104 Uiso 1 1 calc R . .
C6 C 0.7949(3) 0.4604(3) 0.4523(3) 0.072(2) Uani 1 1 d . . .
H6 H 0.7673 0.4503 0.4732 0.087 Uiso 1 1 calc R . .
C3 C 0.8924(2) 0.46057(18) 0.7411(2) 0.0241(12) Uani 1 1 d . . .
C4 C 0.90623(19) 0.46091(19) 0.7871(2) 0.0266(13) Uani 1 1 d . . .
C73 C 0.9237(2) 0.4554(2) 0.8404(2) 0.0267(13) Uani 1 1 d . . .
C74 C 0.9714(2) 0.4377(2) 0.8518(2) 0.0325(14) Uani 1 1 d . . .
H74 H 0.9929 0.429 0.8234 0.039 Uiso 1 1 calc R . .
C75 C 0.9868(2) 0.43282(19) 0.9033(2) 0.0283(13) Uani 1 1 d . . .
H75 H 1.0191 0.421 0.9105 0.034 Uiso 1 1 calc R . .
C76 C 0.95558(18) 0.44500(18) 0.9456(2) 0.0218(12) Uani 1 1 d . . .
N1 N 0.90921(15) 0.46159(15) 0.93577(17) 0.0217(10) Uani 1 1 d . . .
C78 C 0.8945(2) 0.46696(18) 0.8849(2) 0.0283(13) Uani 1 1 d . . .
H78 H 0.8621 0.4793 0.8787 0.034 Uiso 1 1 calc R . .
C79 C 0.9710(2) 0.44226(19) 1.0020(2) 0.0258(13) Uani 1 1 d . . .
C80 C 1.01937(19) 0.4311(2) 1.0176(2) 0.0256(12) Uani 1 1 d . . .
H80 H 1.0438 0.4244 0.9913 0.031 Uiso 1 1 calc R . .
C81 C 1.0315(2) 0.4297(2) 1.0705(2) 0.0301(13) Uani 1 1 d . . .
H81 H 1.0642 0.4218 1.0811 0.036 Uiso 1 1 calc R . .
C82 C 0.9962(2) 0.4400(2) 1.1088(2) 0.0303(13) Uani 1 1 d . . .
H82 H 1.0039 0.4395 1.1459 0.036 Uiso 1 1 calc R . .
C83 C 0.9488(2) 0.4511(2) 1.0906(2) 0.0303(13) Uani 1 1 d . . .
H83 H 0.924 0.4584 1.1163 0.036 Uiso 1 1 calc R . .
N2 N 0.93630(15) 0.45191(16) 1.03894(18) 0.0244(10) Uani 1 1 d . . .
Dy1 Dy 0.849298(9) 0.469681(9) 1.012128(11) 0.02622(9) Uani 1 1 d . A .
O6 O 0.85075(14) 0.38592(14) 0.98904(16) 0.0359(10) Uani 1 1 d . . .
C92 C 0.8508(2) 0.3464(2) 1.0148(3) 0.0393(15) Uani 1 1 d . . .
C93 C 0.8581(3) 0.3002(3) 0.9788(3) 0.057(2) Uani 1 1 d . . .
F94 F 0.8907(2) 0.30861(16) 0.9398(2) 0.0941(16) Uani 1 1 d . . .
F95 F 0.8730(2) 0.26158(15) 1.00519(18) 0.0843(16) Uani 1 1 d . . .
F96 F 0.81577(19) 0.28882(16) 0.95440(19) 0.0830(15) Uani 1 1 d . . .
C97 C 0.8454(2) 0.3390(2) 1.0680(3) 0.0403(16) Uani 1 1 d . . .
H97 H 0.8464 0.3065 1.0821 0.048 Uiso 1 1 calc R . .
C98 C 0.8384(2) 0.3792(3) 1.1023(3) 0.0463(12) Uani 1 1 d . . .
C99 C 0.8331(2) 0.3684(3) 1.1604(3) 0.0463(12) Uani 1 1 d . . .
F100 F 0.8236(2) 0.3224(2) 1.17411(18) 0.0989(10) Uani 1 1 d . . .
F101 F 0.8738(2) 0.3803(2) 1.18761(19) 0.0989(10) Uani 1 1 d . . .
F102 F 0.7973(2) 0.3941(2) 1.18270(19) 0.0989(10) Uani 1 1 d . . .
O5 O 0.83802(14) 0.42360(15) 1.09003(15) 0.0371(10) Uani 1 1 d . . .
O4 O 0.87036(14) 0.53056(14) 1.07573(15) 0.0370(10) Uani 1 1 d . . .
C112 C 0.8547(3) 0.5735(3) 1.0820(3) 0.0503(18) Uani 1 1 d . . .
C113 C 0.8573(3) 0.5936(3) 1.1384(3) 0.0474(17) Uani 1 1 d . . .
F114 F 0.90468(15) 0.59901(16) 1.15118(16) 0.0670(12) Uani 1 1 d . . .
F115 F 0.83929(19) 0.5631(2) 1.17415(19) 0.0910(16) Uani 1 1 d . . .
F116 F 0.83562(19) 0.63634(17) 1.14356(18) 0.0871(16) Uani 1 1 d . . .
C117 C 0.8359(3) 0.6041(3) 1.0420(3) 0.0525(18) Uani 1 1 d . . .
H117 H 0.823 0.6356 1.0512 0.063 Uiso 1 1 calc R . .
C118 C 0.8360(2) 0.5887(3) 0.9874(3) 0.0515(19) Uani 1 1 d . A .
C119 C 0.8224(3) 0.6266(3) 0.9461(4) 0.062(2) Uani 1 1 d . . .
F120 F 0.8105(5) 0.6707(5) 0.9650(6) 0.0994(18) Uani 0.5 1 d P A 1
F121 F 0.7797(5) 0.6103(4) 0.9196(5) 0.0994(18) Uani 0.5 1 d P A 1
F122 F 0.8542(5) 0.6317(4) 0.9074(5) 0.0994(18) Uani 0.5 1 d P A 1
F220 F 0.7880(4) 0.6564(5) 0.9596(6) 0.0994(18) Uani 0.5 1 d P A 2
F221 F 0.8069(5) 0.6073(5) 0.9006(5) 0.0994(18) Uani 0.5 1 d P A 2
F222 F 0.8652(5) 0.6509(4) 0.9317(5) 0.0994(18) Uani 0.5 1 d P A 2
O3 O 0.84693(14) 0.54729(15) 0.96930(16) 0.0370(10) Uani 1 1 d . . .
O2 O 0.77623(14) 0.49941(15) 1.05094(16) 0.0384(10) Uani 1 1 d . . .
C132 C 0.7383(3) 0.5161(3) 1.0348(3) 0.0524(18) Uani 1 1 d . A .
C133 C 0.7036(3) 0.5413(3) 1.0736(3) 0.056(2) Uani 1 1 d . . .
F134 F 0.68083(18) 0.5099(2) 1.1037(2) 0.1022(18) Uani 1 1 d . A .
F135 F 0.73143(19) 0.5706(2) 1.1080(2) 0.1041(18) Uani 1 1 d . A .
F136 F 0.67037(19) 0.5695(2) 1.0535(2) 0.115(2) Uani 1 1 d . A .
C137 C 0.7197(3) 0.5125(3) 0.9812(3) 0.058(2) Uani 1 1 d . . .
H137 H 0.6889 0.5274 0.9725 0.069 Uiso 1 1 calc R A .
C138 C 0.7463(2) 0.4871(3) 0.9415(3) 0.0497(18) Uani 1 1 d . A .
C139 C 0.7223(3) 0.4833(3) 0.8900(3) 0.064(2) Uani 1 1 d . . .
F140 F 0.68051(16) 0.50639(19) 0.88200(17) 0.0820(9) Uani 1 1 d . A .
F141 F 0.71964(16) 0.4383(2) 0.86956(17) 0.0820(9) Uani 1 1 d . A .
F142 F 0.75286(17) 0.5070(2) 0.85189(17) 0.0820(9) Uani 1 1 d . A .
O1 O 0.78735(13) 0.46548(14) 0.94656(15) 0.0359(10) Uani 1 1 d . . .

loop_
_atom_site_aniso_label
_atom_site_aniso_U_11
_atom_site_aniso_U_22
_atom_site_aniso_U_33
_atom_site_aniso_U_23
_atom_site_aniso_U_13
_atom_site_aniso_U_12
Ru2 0.0187(2) 0.0203(2) 0.0328(3) -0.00575(19) -0.0021(2) 0.00068(17)
C11 0.032(4) 0.043(4) 0.060(4) -0.008(3) 0.009(3) 0.005(3)
C12 0.032(3) 0.037(4) 0.043(4) -0.007(3) 0.000(3) 0.010(3)
P1 0.0203(7) 0.0317(8) 0.0346(9) -0.0064(7) -0.0005(7) -0.0001(6)
P2 0.0277(8) 0.0257(8) 0.0381(9) -0.0086(7) -0.0045(7) 0.0054(6)
C13 0.033(3) 0.036(3) 0.031(3) -0.010(3) 0.005(3) -0.001(3)
C14 0.034(3) 0.032(3) 0.033(3) -0.008(3) 0.002(3) -0.003(3)
C15 0.040(4) 0.041(4) 0.041(4) -0.007(3) -0.001(3) 0.002(3)
C16 0.066(5) 0.050(5) 0.042(4) 0.009(3) 0.010(4) -0.005(4)
C17 0.046(4) 0.070(5) 0.052(5) 0.005(4) 0.015(4) -0.011(4)
C18 0.033(4) 0.069(5) 0.038(4) 0.006(4) 0.009(3) -0.004(3)
C19 0.014(3) 0.056(4) 0.038(3) -0.004(3) 0.000(3) -0.005(3)
C20 0.021(3) 0.068(5) 0.042(4) -0.018(3) -0.006(3) 0.003(3)
C21 0.041(4) 0.081(6) 0.057(5) -0.031(4) -0.008(4) 0.003(4)
C22 0.029(4) 0.112(8) 0.047(5) 0.005(5) -0.006(3) -0.011(5)
C23 0.044(5) 0.100(7) 0.075(6) 0.047(5) -0.021(4) -0.022(5)
C24 0.054(5) 0.062(5) 0.075(5) 0.027(4) -0.036(4) -0.027(4)
C25 0.055(2) 0.0568(19) 0.064(2) -0.0068(17) -0.0152(16) 0.0251(15)
C26 0.055(2) 0.0568(19) 0.064(2) -0.0068(17) -0.0152(16) 0.0251(15)
C27 0.055(2) 0.0568(19) 0.064(2) -0.0068(17) -0.0152(16) 0.0251(15)
C28 0.055(2) 0.0568(19) 0.064(2) -0.0068(17) -0.0152(16) 0.0251(15)
C29 0.055(2) 0.0568(19) 0.064(2) -0.0068(17) -0.0152(16) 0.0251(15)
C30 0.055(2) 0.0568(19) 0.064(2) -0.0068(17) -0.0152(16) 0.0251(15)
C31 0.030(3) 0.026(3) 0.043(4) -0.016(3) -0.001(3) 0.009(2)
C32 0.080(6) 0.025(4) 0.066(5) -0.009(3) -0.025(4) 0.001(3)
C33 0.080(6) 0.026(4) 0.073(5) -0.006(4) -0.016(5) -0.001(4)
C34 0.057(5) 0.031(4) 0.072(5) -0.015(4) 0.000(4) -0.006(3)
C35 0.058(5) 0.057(5) 0.048(4) -0.009(4) -0.013(4) -0.003(4)
C36 0.046(4) 0.030(3) 0.044(4) -0.005(3) -0.007(3) 0.000(3)
P3 0.0198(7) 0.0173(7) 0.0350(8) -0.0039(6) 0.0003(6) -0.0015(5)
P4 0.0198(7) 0.0178(7) 0.0457(9) -0.0034(7) -0.0031(7) -0.0008(6)
C37 0.025(3) 0.014(3) 0.038(3) 0.000(2) 0.006(3) -0.003(2)
C38 0.023(3) 0.022(3) 0.040(3) 0.004(3) 0.005(3) -0.001(2)
C39 0.018(3) 0.025(3) 0.042(3) 0.002(3) -0.005(3) 0.000(2)
C44 0.035(4) 0.045(4) 0.049(4) -0.011(3) -0.010(3) 0.010(3)
C43 0.047(4) 0.087(6) 0.048(4) -0.006(4) -0.015(4) 0.017(4)
C42 0.041(4) 0.065(5) 0.073(5) 0.028(4) -0.015(4) 0.010(4)
C41 0.026(3) 0.032(4) 0.082(5) 0.008(4) -0.011(4) -0.003(3)
C40 0.028(3) 0.028(3) 0.059(4) -0.003(3) -0.010(3) -0.004(3)
C45 0.023(3) 0.018(3) 0.044(4) -0.007(3) 0.003(3) 0.001(2)
C46 0.027(3) 0.030(3) 0.037(4) 0.003(3) 0.001(3) -0.004(2)
C47 0.049(4) 0.028(3) 0.031(3) -0.004(3) -0.014(3) -0.004(3)
C48 0.037(4) 0.028(3) 0.046(4) -0.005(3) -0.009(3) -0.015(3)
C49 0.037(3) 0.027(3) 0.040(4) 0.007(3) -0.004(3) -0.010(3)
C50 0.031(3) 0.027(3) 0.032(3) -0.004(3) -0.002(3) -0.003(2)
C51 0.027(3) 0.021(3) 0.055(4) -0.009(3) -0.004(3) 0.003(2)
C52 0.028(4) 0.049(4) 0.061(5) -0.017(4) -0.006(3) -0.005(3)
C53 0.043(4) 0.059(5) 0.067(5) -0.017(4) -0.010(4) -0.012(4)
C54 0.043(4) 0.031(4) 0.081(6) -0.010(4) -0.029(4) -0.002(3)
C55 0.029(4) 0.030(4) 0.087(6) -0.010(4) -0.007(4) -0.008(3)
C56 0.024(3) 0.041(4) 0.064(4) 0.000(3) -0.001(3) -0.014(3)
C57 0.026(3) 0.022(3) 0.057(4) 0.000(3) -0.005(3) -0.002(2)
C58 0.044(4) 0.018(3) 0.067(4) 0.001(3) -0.012(3) -0.001(3)
C59 0.053(4) 0.016(3) 0.089(6) 0.000(4) -0.012(4) -0.004(3)
C60 0.063(5) 0.032(4) 0.082(6) 0.024(4) -0.016(4) -0.004(3)
C61 0.040(4) 0.036(4) 0.064(5) 0.014(3) -0.008(3) -0.005(3)
C62 0.035(4) 0.021(3) 0.058(4) 0.007(3) 0.008(3) -0.002(3)
C2 0.020(3) 0.022(3) 0.040(4) 0.008(3) -0.002(3) 0.000(2)
C1 0.030(3) 0.021(3) 0.062(5) -0.015(3) 0.003(3) -0.004(2)
C5 0.045(4) 0.038(4) 0.042(4) -0.006(3) 0.001(3) 0.007(3)
C10 0.061(5) 0.069(5) 0.048(5) 0.001(4) -0.003(4) 0.018(4)
C9 0.077(7) 0.084(7) 0.058(6) 0.013(5) 0.011(5) 0.022(5)
C8 0.119(9) 0.076(6) 0.030(4) 0.005(4) -0.010(5) 0.012(6)
C7 0.093(8) 0.094(7) 0.073(7) -0.004(5) -0.040(6) -0.011(6)
C6 0.068(6) 0.087(6) 0.062(5) 0.002(5) -0.031(4) -0.021(5)
C3 0.026(3) 0.015(3) 0.032(3) 0.000(2) 0.006(3) 0.003(2)
C4 0.019(3) 0.021(3) 0.040(4) 0.000(3) 0.002(3) 0.001(2)
C73 0.024(3) 0.023(3) 0.032(3) -0.003(2) 0.002(3) -0.006(2)
C74 0.023(3) 0.033(3) 0.041(4) -0.003(3) 0.009(3) 0.006(2)
C75 0.020(3) 0.027(3) 0.037(3) -0.002(3) -0.004(3) 0.009(2)
C76 0.014(3) 0.014(3) 0.038(3) 0.003(2) -0.001(2) -0.004(2)
N1 0.015(2) 0.019(2) 0.031(3) 0.0006(19) -0.0012(19) 0.0014(17)
C78 0.021(3) 0.020(3) 0.044(4) 0.004(3) -0.007(3) 0.001(2)
C79 0.022(3) 0.017(3) 0.038(3) 0.003(2) 0.000(2) 0.001(2)
C80 0.019(3) 0.028(3) 0.030(3) 0.004(3) 0.002(2) 0.001(2)
C81 0.021(3) 0.026(3) 0.044(4) 0.007(3) -0.004(3) 0.000(2)
C82 0.029(3) 0.028(3) 0.034(3) 0.011(3) -0.003(3) 0.000(2)
C83 0.026(3) 0.031(3) 0.033(3) -0.002(3) 0.000(3) 0.000(3)
N2 0.016(2) 0.027(2) 0.030(3) 0.003(2) -0.001(2) 0.0029(19)
Dy1 0.01778(14) 0.02336(15) 0.03751(17) 0.00491(12) 0.00135(12) 0.00164(10)
O6 0.029(2) 0.021(2) 0.057(3) 0.009(2) -0.005(2) 0.0029(17)
C92 0.027(3) 0.028(3) 0.063(5) 0.009(3) -0.001(3) 0.005(3)
C93 0.067(5) 0.028(4) 0.076(6) 0.004(4) -0.009(5) 0.010(4)
F94 0.116(4) 0.051(3) 0.116(4) -0.017(3) 0.041(4) 0.014(3)
F95 0.131(5) 0.028(2) 0.094(3) 0.005(2) -0.031(3) 0.024(3)
F96 0.102(4) 0.053(3) 0.093(3) -0.019(3) -0.035(3) -0.002(3)
C97 0.043(4) 0.028(3) 0.051(4) 0.020(3) -0.011(3) -0.003(3)
C98 0.028(2) 0.044(3) 0.067(3) 0.013(3) -0.002(3) -0.006(2)
C99 0.028(2) 0.044(3) 0.067(3) 0.013(3) -0.002(3) -0.006(2)
F100 0.127(3) 0.098(2) 0.0719(18) 0.0342(17) 0.0062(19) -0.022(2)
F101 0.127(3) 0.098(2) 0.0719(18) 0.0342(17) 0.0062(19) -0.022(2)
F102 0.127(3) 0.098(2) 0.0719(18) 0.0342(17) 0.0062(19) -0.022(2)
O5 0.025(2) 0.040(3) 0.047(3) 0.012(2) 0.0026(19) 0.0000(18)
O4 0.032(2) 0.031(2) 0.048(3) 0.001(2) -0.004(2) 0.0038(18)
C112 0.044(4) 0.041(4) 0.066(5) -0.003(4) -0.010(4) 0.008(3)
C113 0.040(4) 0.041(4) 0.061(5) -0.005(4) 0.002(4) 0.003(3)
F114 0.050(3) 0.079(3) 0.072(3) -0.011(2) -0.012(2) -0.009(2)
F115 0.081(4) 0.112(4) 0.080(3) 0.014(3) 0.029(3) -0.015(3)
F116 0.103(4) 0.072(3) 0.086(3) -0.031(3) -0.016(3) 0.050(3)
C117 0.052(5) 0.037(4) 0.068(5) -0.001(4) -0.007(4) 0.006(3)
C118 0.029(4) 0.041(4) 0.084(6) 0.022(4) 0.013(4) 0.004(3)
C119 0.054(5) 0.045(5) 0.089(6) 0.006(5) 0.024(5) 0.016(4)
F120 0.099(5) 0.081(4) 0.119(4) 0.037(3) 0.017(4) 0.020(4)
F121 0.099(5) 0.081(4) 0.119(4) 0.037(3) 0.017(4) 0.020(4)
F122 0.099(5) 0.081(4) 0.119(4) 0.037(3) 0.017(4) 0.020(4)
F220 0.099(5) 0.081(4) 0.119(4) 0.037(3) 0.017(4) 0.020(4)
F221 0.099(5) 0.081(4) 0.119(4) 0.037(3) 0.017(4) 0.020(4)
F222 0.099(5) 0.081(4) 0.119(4) 0.037(3) 0.017(4) 0.020(4)
O3 0.030(2) 0.030(2) 0.051(3) 0.008(2) 0.008(2) 0.0076(18)
O2 0.022(2) 0.044(3) 0.049(3) 0.008(2) 0.003(2) 0.0069(19)
C132 0.042(4) 0.049(4) 0.066(5) 0.018(4) 0.008(4) 0.000(3)
C133 0.029(4) 0.072(5) 0.066(5) 0.010(4) 0.011(4) 0.010(4)
F134 0.064(3) 0.135(5) 0.107(4) 0.027(4) 0.041(3) -0.010(3)
F135 0.076(4) 0.121(5) 0.116(4) -0.054(4) 0.021(3) -0.003(3)
F136 0.081(4) 0.136(5) 0.129(5) 0.016(4) 0.001(3) 0.067(4)
C137 0.041(4) 0.068(5) 0.064(5) 0.018(4) -0.001(4) 0.013(4)
C138 0.035(4) 0.062(5) 0.052(4) 0.008(4) -0.002(3) 0.012(3)
C139 0.027(4) 0.089(6) 0.075(6) 0.003(5) 0.004(4) 0.032(4)
F140 0.0603(18) 0.124(3) 0.0615(16) 0.0093(17) -0.0042(14) 0.0160(17)
F141 0.0603(18) 0.124(3) 0.0615(16) 0.0093(17) -0.0042(14) 0.0160(17)
F142 0.0603(18) 0.124(3) 0.0615(16) 0.0093(17) -0.0042(14) 0.0160(17)
O1 0.021(2) 0.038(2) 0.049(3) 0.002(2) -0.0018(19) 0.0036(18)

loop_
_atom_type_symbol
_atom_type_description
_atom_type_scat_dispersion_real
_atom_type_scat_dispersion_imag
_atom_type_scat_source
C C 0.0033 0.0016 'International Tables Vol C Tables 4.2.6.8 and 6.1.1.4'
H H 0 0 'International Tables Vol C Tables 4.2.6.8 and 6.1.1.4'
N N 0.0061 0.0033 'International Tables Vol C Tables 4.2.6.8 and 6.1.1.4'
O O 0.0106 0.006 'International Tables Vol C Tables 4.2.6.8 and 6.1.1.4'
F F 0.0171 0.0103 'International Tables Vol C Tables 4.2.6.8 and 6.1.1.4'
Ru Ru -1.2594 0.8363 'International Tables Vol C Tables 4.2.6.8 and 6.1.1.4'
Dy Dy -0.1892 4.4098 'International Tables Vol C Tables 4.2.6.8 and 6.1.1.4'
P P 0.1023 0.0942 'International Tables Vol C Tables 4.2.6.8 and 6.1.1.4'

loop_
_geom_angle_atom_site_label_1
_geom_angle_atom_site_label_2
_geom_angle_atom_site_label_3
_geom_angle
C3 Ru2 C2 175.1(2)
C3 Ru2 P1 91.26(15)
C2 Ru2 P1 83.98(15)
C3 Ru2 P2 93.52(14)
C2 Ru2 P2 84.65(15)
P1 Ru2 P2 82.37(6)
C3 Ru2 P3 81.88(14)
C2 Ru2 P3 99.84(15)
P1 Ru2 P3 96.57(5)
P2 Ru2 P3 175.27(6)
C3 Ru2 P4 87.68(15)
C2 Ru2 P4 97.08(15)
P1 Ru2 P4 178.91(6)
P2 Ru2 P4 97.97(5)
P3 Ru2 P4 83.01(5)
C12 C11 P1 113.9(4)
C12 C11 H11A 108.8
P1 C11 H11A 108.8
C12 C11 H11B 108.8
P1 C11 H11B 108.8
H11A C11 H11B 107.7
C11 C12 P2 111.3(4)
C11 C12 H12A 109.4
P2 C12 H12A 109.4
C11 C12 H12B 109.4
P2 C12 H12B 109.4
H12A C12 H12B 108
C19 P1 C13 102.5(3)
C19 P1 C11 101.4(3)
C13 P1 C11 101.7(3)
C19 P1 Ru2 118.8(2)
C13 P1 Ru2 120.6(2)
C11 P1 Ru2 108.9(2)
C25 P2 C31 100.0(3)
C25 P2 C12 105.7(3)
C31 P2 C12 100.8(3)
C25 P2 Ru2 119.7(2)
C31 P2 Ru2 122.60(18)
C12 P2 Ru2 105.6(2)
C14 C13 C18 118.2(6)
C14 C13 P1 122.1(5)
C18 C13 P1 119.5(5)
C15 C14 C13 121.6(6)
C15 C14 H14 119.2
C13 C14 H14 119.2
C14 C15 C16 120.0(6)
C14 C15 H15 120
C16 C15 H15 120
C17 C16 C15 118.5(6)
C17 C16 H16 120.8
C15 C16 H16 120.8
C16 C17 C18 121.2(7)
C16 C17 H17 119.4
C18 C17 H17 119.4
C17 C18 C13 120.4(6)
C17 C18 H18 119.8
C13 C18 H18 119.8
C24 C19 C20 118.3(6)
C24 C19 P1 119.7(5)
C20 C19 P1 122.0(5)
C19 C20 C21 121.5(7)
C19 C20 H20 119.3
C21 C20 H20 119.3
C22 C21 C20 119.1(7)
C22 C21 H21 120.5
C20 C21 H21 120.5
C23 C22 C21 120.0(7)
C23 C22 H22 120
C21 C22 H22 120
C22 C23 C24 120.6(8)
C22 C23 H23 119.7
C24 C23 H23 119.7
C19 C24 C23 120.3(7)
C19 C24 H24 119.8
C23 C24 H24 119.8
C30 C25 C26 116.7(7)
C30 C25 P2 120.7(5)
C26 C25 P2 122.4(6)
C27 C26 C25 122.0(7)
C27 C26 H26 119
C25 C26 H26 119
C26 C27 C28 118.4(7)
C26 C27 H27 120.8
C28 C27 H27 120.8
C29 C28 C27 120.9(7)
C29 C28 H28 119.5
C27 C28 H28 119.5
C30 C29 C28 118.5(7)
C30 C29 H29 120.7
C28 C29 H29 120.7
C29 C30 C25 123.3(7)
C29 C30 H30 118.3
C25 C30 H30 118.3
C36 C31 C32 117.6(6)
C36 C31 P2 120.0(5)
C32 C31 P2 122.3(5)
C33 C32 C31 121.7(7)
C33 C32 H32 119.1
C31 C32 H32 119.1
C32 C33 C34 118.8(7)
C32 C33 H33 120.6
C34 C33 H33 120.6
C35 C34 C33 121.2(7)
C35 C34 H34 119.4
C33 C34 H34 119.4
C34 C35 C36 121.3(7)
C34 C35 H35 119.4
C36 C35 H35 119.4
C31 C36 C35 119.4(6)
C31 C36 H36 120.3
C35 C36 H36 120.3
C45 P3 C39 101.3(2)
C45 P3 C37 103.1(2)
C39 P3 C37 99.7(3)
C45 P3 Ru2 120.70(18)
C39 P3 Ru2 123.39(19)
C37 P3 Ru2 104.99(17)
C51 P4 C57 101.5(3)
C51 P4 C38 97.8(3)
C57 P4 C38 103.9(3)
C51 P4 Ru2 126.6(2)
C57 P4 Ru2 115.84(19)
C38 P4 Ru2 107.93(17)
C38 C37 P3 107.9(4)
C38 C37 H37A 110.1
P3 C37 H37A 110.1
C38 C37 H37B 110.1
P3 C37 H37B 110.1
H37A C37 H37B 108.4
C37 C38 P4 112.8(4)
C37 C38 H38A 109
P4 C38 H38A 109
C37 C38 H38B 109
P4 C38 H38B 109
H38A C38 H38B 107.8
C44 C39 C40 119.1(5)
C44 C39 P3 119.8(4)
C40 C39 P3 120.9(4)
C39 C44 C43 120.6(6)
C39 C44 H44 119.7
C43 C44 H44 119.7
C44 C43 C42 119.7(7)
C44 C43 H43 120.1
C42 C43 H43 120.1
C41 C42 C43 119.4(6)
C41 C42 H42 120.3
C43 C42 H42 120.3
C42 C41 C40 120.2(6)
C42 C41 H41 119.9
C40 C41 H41 119.9
C41 C40 C39 120.9(6)
C41 C40 H40 119.6
C39 C40 H40 119.6
C50 C45 C46 119.4(5)
C50 C45 P3 120.4(4)
C46 C45 P3 120.2(4)
C47 C46 C45 119.9(5)
C47 C46 H46 120.1
C45 C46 H46 120.1
C48 C47 C46 120.1(5)
C48 C47 H47 120
C46 C47 H47 120
C47 C48 C49 120.6(5)
C47 C48 H48 119.7
C49 C48 H48 119.7
C48 C49 C50 119.9(5)
C48 C49 H49 120
C50 C49 H49 120
C45 C50 C49 120.1(5)
C45 C50 H50 120
C49 C50 H50 120
C52 C51 C56 118.0(6)
C52 C51 P4 123.4(5)
C56 C51 P4 118.3(5)
C51 C52 C53 119.9(6)
C51 C52 H52 120
C53 C52 H52 120
C54 C53 C52 122.2(7)
C54 C53 H53 118.9
C52 C53 H53 118.9
C55 C54 C53 119.0(6)
C55 C54 H54 120.5
C53 C54 H54 120.5
C54 C55 C56 120.3(7)
C54 C55 H55 119.9
C56 C55 H55 119.9
C55 C56 C51 120.6(6)
C55 C56 H56 119.7
C51 C56 H56 119.7
C62 C57 C58 118.3(6)
C62 C57 P4 121.2(4)
C58 C57 P4 120.4(5)
C59 C58 C57 120.2(6)
C59 C58 H58 119.9
C57 C58 H58 119.9
C60 C59 C58 121.4(6)
C60 C59 H59 119.3
C58 C59 H59 119.3
C59 C60 C61 119.8(6)
C59 C60 H60 120.1
C61 C60 H60 120.1
C62 C61 C60 118.9(7)
C62 C61 H61 120.5
C60 C61 H61 120.5
C61 C62 C57 121.3(6)
C61 C62 H62 119.4
C57 C62 H62 119.4
C1 C2 Ru2 173.4(5)
C2 C1 C5 177.4(7)
C10 C5 C6 118.8(7)
C10 C5 C1 120.2(6)
C6 C5 C1 121.0(6)
C5 C10 C9 121.2(8)
C5 C10 H10 119.4
C9 C10 H10 119.4
C10 C9 C8 121.0(8)
C10 C9 H9 119.5
C8 C9 H9 119.5
C7 C8 C9 118.1(7)
C7 C8 H8 121
C9 C8 H8 121
C8 C7 C6 122.2(8)
C8 C7 H7 118.9
C6 C7 H7 118.9
C7 C6 C5 118.8(8)
C7 C6 H6 120.6
C5 C6 H6 120.6
C4 C3 Ru2 179.2(5)
C3 C4 C73 173.4(6)
C78 C73 C74 115.7(5)
C78 C73 C4 122.2(5)
C74 C73 C4 122.1(5)
C75 C74 C73 120.5(5)
C75 C74 H74 119.8
C73 C74 H74 119.8
C74 C75 C76 120.7(5)
C74 C75 H75 119.7
C76 C75 H75 119.7
N1 C76 C75 120.1(5)
N1 C76 C79 116.9(5)
C75 C76 C79 122.9(5)
C78 N1 C76 119.0(4)
C78 N1 Dy1 121.2(3)
C76 N1 Dy1 119.2(3)
N1 C78 C73 124.1(5)
N1 C78 H78 117.9
C73 C78 H78 117.9
N2 C79 C80 120.4(5)
N2 C79 C76 116.8(5)
C80 C79 C76 122.9(5)
C81 C80 C79 120.0(5)
C81 C80 H80 120
C79 C80 H80 120
C80 C81 C82 120.1(5)
C80 C81 H81 119.9
C82 C81 H81 119.9
C81 C82 C83 117.0(5)
C81 C82 H82 121.5
C83 C82 H82 121.5
N2 C83 C82 123.5(5)
N2 C83 H83 118.3
C82 C83 H83 118.3
C83 N2 C79 119.0(5)
C83 N2 Dy1 120.1(3)
C79 N2 Dy1 120.9(3)
O5 Dy1 O6 71.93(14)
O5 Dy1 O2 74.21(14)
O6 Dy1 O2 116.65(14)
O5 Dy1 O1 117.60(13)
O6 Dy1 O1 78.04(13)
O2 Dy1 O1 72.71(13)
O5 Dy1 O3 148.39(14)
O6 Dy1 O3 138.73(14)
O2 Dy1 O3 81.90(14)
O1 Dy1 O3 72.96(14)
O5 Dy1 O4 80.96(14)
O6 Dy1 O4 147.02(13)
O2 Dy1 O4 71.67(14)
O1 Dy1 O4 132.59(13)
O3 Dy1 O4 71.95(14)
O5 Dy1 N2 78.25(14)
O6 Dy1 N2 82.16(14)
O2 Dy1 N2 138.68(14)
O1 Dy1 N2 148.46(14)
O3 Dy1 N2 108.62(14)
O4 Dy1 N2 74.08(14)
O5 Dy1 N1 132.18(13)
O6 Dy1 N1 73.59(13)
O2 Dy1 N1 152.61(13)
O1 Dy1 N1 85.80(13)
O3 Dy1 N1 75.56(13)
O4 Dy1 N1 114.60(13)
N2 Dy1 N1 65.05(14)
C92 O6 Dy1 134.6(4)
O6 C92 C97 129.4(6)
O6 C92 C93 113.0(6)
C97 C92 C93 117.6(6)
F95 C93 F96 108.1(6)
F95 C93 F94 107.5(7)
F96 C93 F94 105.9(7)
F95 C93 C92 113.2(6)
F96 C93 C92 110.0(6)
F94 C93 C92 111.7(6)
C92 C97 C98 120.1(6)
C92 C97 H97 119.9
C98 C97 H97 119.9
O5 C98 C97 127.1(6)
O5 C98 C99 115.6(6)
C97 C98 C99 117.3(6)
F102 C99 F100 104.2(6)
F102 C99 F101 105.3(6)
F100 C99 F101 104.9(6)
F102 C99 C98 112.4(6)
F100 C99 C98 117.3(6)
F101 C99 C98 111.7(6)
C98 O5 Dy1 136.4(4)
C112 O4 Dy1 130.7(4)
O4 C112 C117 126.1(7)
O4 C112 C113 115.8(6)
C117 C112 C113 118.1(6)
F116 C113 F115 108.9(6)
F116 C113 F114 108.1(6)
F115 C113 F114 105.3(6)
F116 C113 C112 113.0(6)
F115 C113 C112 113.1(6)
F114 C113 C112 108.0(6)
C112 C117 C118 120.7(6)
C112 C117 H117 119.6
C118 C117 H117 119.6
O3 C118 C117 127.7(6)
O3 C118 C119 115.1(7)
C117 C118 C119 117.2(7)
F220 C119 F122 127.7(11)
F220 C119 F221 104.1(10)
F122 C119 F221 67.1(8)
F122 C119 F120 109.3(9)
F221 C119 F120 125.9(11)
F220 C119 F222 112.4(9)
F221 C119 F222 103.3(9)
F120 C119 F222 82.4(8)
F220 C119 F121 73.8(8)
F122 C119 F121 103.1(10)
F120 C119 F121 104.6(9)
F222 C119 F121 135.8(10)
F220 C119 C118 115.5(9)
F122 C119 C118 114.8(8)
F221 C119 C118 113.5(8)
F120 C119 C118 115.6(10)
F222 C119 C118 107.5(8)
F121 C119 C118 108.1(8)
C118 O3 Dy1 130.1(4)
C132 O2 Dy1 135.7(5)
O2 C132 C137 126.4(7)
O2 C132 C133 119.3(7)
C137 C132 C133 114.2(6)
F136 C133 F134 106.6(6)
F136 C133 F135 106.5(7)
F134 C133 F135 105.8(6)
F136 C133 C132 117.0(7)
F134 C133 C132 111.8(7)
F135 C133 C132 108.5(6)
C138 C137 C132 120.8(6)
C138 C137 H137 119.6
C132 C137 H137 119.6
O1 C138 C137 127.3(6)
O1 C138 C139 116.9(6)
C137 C138 C139 115.7(6)
F140 C139 F141 109.4(7)
F140 C139 F142 100.6(6)
F141 C139 F142 100.9(6)
F140 C139 C138 119.4(7)
F141 C139 C138 115.8(7)
F142 C139 C138 107.7(6)
C138 O1 Dy1 132.6(4)

loop_
_geom_bond_atom_site_label_1
_geom_bond_atom_site_label_2
_geom_bond_distance
Ru2 C3 2.049(6)
Ru2 C2 2.105(7)
Ru2 P1 2.3364(15)
Ru2 P2 2.3481(15)
Ru2 P3 2.3505(14)
Ru2 P4 2.3648(15)
C11 C12 1.524(8)
C11 P1 1.871(6)
C11 H11A 0.99
C11 H11B 0.99
C12 P2 1.835(6)
C12 H12A 0.99
C12 H12B 0.99
P1 C19 1.841(6)
P1 C13 1.842(6)
P2 C25 1.812(7)
P2 C31 1.831(6)
C13 C14 1.380(8)
C13 C18 1.387(8)
C14 C15 1.360(8)
C14 H14 0.95
C15 C16 1.402(9)
C15 H15 0.95
C16 C17 1.369(10)
C16 H16 0.95
C17 C18 1.374(9)
C17 H17 0.95
C18 H18 0.95
C19 C24 1.373(9)
C19 C20 1.374(9)
C20 C21 1.396(8)
C20 H20 0.95
C21 C22 1.375(10)
C21 H21 0.95
C22 C23 1.352(11)
C22 H22 0.95
C23 C24 1.400(10)
C23 H23 0.95
C24 H24 0.95
C25 C30 1.391(10)
C25 C26 1.415(9)
C26 C27 1.375(9)
C26 H26 0.95
C27 C28 1.419(10)
C27 H27 0.95
C28 C29 1.385(9)
C28 H28 0.95
C29 C30 1.373(9)
C29 H29 0.95
C30 H30 0.95
C31 C36 1.380(8)
C31 C32 1.417(9)
C32 C33 1.370(9)
C32 H32 0.95
C33 C34 1.380(9)
C33 H33 0.95
C34 C35 1.334(9)
C34 H34 0.95
C35 C36 1.408(9)
C35 H35 0.95
C36 H36 0.95
P3 C45 1.836(5)
P3 C39 1.845(5)
P3 C37 1.850(5)
P4 C51 1.826(6)
P4 C57 1.829(6)
P4 C38 1.854(5)
C37 C38 1.512(7)
C37 H37A 0.99
C37 H37B 0.99
C38 H38A 0.99
C38 H38B 0.99
C39 C44 1.369(8)
C39 C40 1.399(8)
C44 C43 1.390(9)
C44 H44 0.95
C43 C42 1.422(10)
C43 H43 0.95
C42 C41 1.359(9)
C42 H42 0.95
C41 C40 1.390(8)
C41 H41 0.95
C40 H40 0.95
C45 C50 1.391(8)
C45 C46 1.406(8)
C46 C47 1.396(8)
C46 H46 0.95
C47 C48 1.375(8)
C47 H47 0.95
C48 C49 1.388(8)
C48 H48 0.95
C49 C50 1.395(7)
C49 H49 0.95
C50 H50 0.95
C51 C52 1.373(8)
C51 C56 1.422(8)
C52 C53 1.396(9)
C52 H52 0.95
C53 C54 1.372(10)
C53 H53 0.95
C54 C55 1.368(9)
C54 H54 0.95
C55 C56 1.399(8)
C55 H55 0.95
C56 H56 0.95
C57 C62 1.401(8)
C57 C58 1.403(8)
C58 C59 1.378(9)
C58 H58 0.95
C59 C60 1.361(10)
C59 H59 0.95
C60 C61 1.413(9)
C60 H60 0.95
C61 C62 1.383(8)
C61 H61 0.95
C62 H62 0.95
C2 C1 1.118(9)
C1 C5 1.526(11)
C5 C10 1.365(10)
C5 C6 1.391(9)
C10 C9 1.366(10)
C10 H10 0.95
C9 C8 1.368(12)
C9 H9 0.95
C8 C7 1.363(12)
C8 H8 0.95
C7 C6 1.381(11)
C7 H7 0.95
C6 H6 0.95
C3 C4 1.210(7)
C4 C73 1.423(8)
C73 C78 1.402(7)
C73 C74 1.406(8)
C74 C75 1.359(7)
C74 H74 0.95
C75 C76 1.393(7)
C75 H75 0.95
C76 N1 1.356(6)
C76 C79 1.472(7)
N1 C78 1.340(7)
N1 Dy1 2.515(4)
C78 H78 0.95
C79 N2 1.342(7)
C79 C80 1.400(7)
C80 C81 1.363(7)
C80 H80 0.95
C81 C82 1.379(7)
C81 H81 0.95
C82 C83 1.396(7)
C82 H82 0.95
C83 N2 1.335(7)
C83 H83 0.95
N2 Dy1 2.496(4)
Dy1 O5 2.333(4)
Dy1 O6 2.341(4)
Dy1 O2 2.346(4)
Dy1 O1 2.348(4)
Dy1 O3 2.359(4)
Dy1 O4 2.360(4)
O6 C92 1.248(7)
C92 C97 1.353(8)
C92 C93 1.554(10)
C93 F95 1.301(8)
C93 F96 1.334(8)
C93 F94 1.335(9)
C97 C98 1.399(9)
C97 H97 0.95
C98 O5 1.240(7)
C98 C99 1.488(9)
C99 F102 1.316(8)
C99 F100 1.319(8)
C99 F101 1.335(8)
O4 C112 1.249(7)
C112 C117 1.393(9)
C112 C113 1.513(9)
C113 F116 1.304(7)
C113 F115 1.311(8)
C113 F114 1.331(7)
C117 C118 1.428(10)
C117 H117 0.95
C118 O3 1.245(8)
C118 C119 1.500(10)
C119 F220 1.279(15)
C119 F122 1.302(15)
C119 F221 1.321(15)
C119 F120 1.325(16)
C119 F222 1.380(15)
C119 F121 1.404(16)
O2 C132 1.192(7)
C132 C137 1.434(10)
C132 C133 1.513(10)
C133 F136 1.283(8)
C133 F134 1.293(8)
C133 F135 1.391(9)
C137 C138 1.409(9)
C137 H137 0.95
C138 O1 1.262(7)
C138 C139 1.444(10)
C139 F140 1.310(7)
C139 F141 1.323(9)
C139 F142 1.416(9)

loop_
_geom_torsion_atom_site_label_1
_geom_torsion_atom_site_label_2
_geom_torsion_atom_site_label_3
_geom_torsion_atom_site_label_4
_geom_torsion
P1 C11 C12 P2 -30.8(6)
C12 C11 P1 C19 128.0(5)
C12 C11 P1 C13 -126.5(5)
C12 C11 P1 Ru2 1.9(5)
C3 Ru2 P1 C19 -2.0(3)
C2 Ru2 P1 C19 179.2(3)
P2 Ru2 P1 C19 -95.4(2)
P3 Ru2 P1 C19 80.0(2)
C3 Ru2 P1 C13 -129.9(3)
C2 Ru2 P1 C13 51.3(3)
P2 Ru2 P1 C13 136.7(2)
P3 Ru2 P1 C13 -47.9(2)
C3 Ru2 P1 C11 113.2(3)
C2 Ru2 P1 C11 -65.6(3)
P2 Ru2 P1 C11 19.8(2)
P3 Ru2 P1 C11 -164.8(2)
C11 C12 P2 C25 -81.8(5)
C11 C12 P2 C31 174.5(4)
C11 C12 P2 Ru2 46.0(5)
C3 Ru2 P2 C25 -6.3(3)
C2 Ru2 P2 C25 169.2(3)
P1 Ru2 P2 C25 84.5(3)
P4 Ru2 P2 C25 -94.4(3)
C3 Ru2 P2 C31 120.7(3)
C2 Ru2 P2 C31 -63.9(3)
P1 Ru2 P2 C31 -148.5(2)
P4 Ru2 P2 C31 32.6(2)
C3 Ru2 P2 C12 -125.1(2)
C2 Ru2 P2 C12 50.3(2)
P1 Ru2 P2 C12 -34.3(2)
P4 Ru2 P2 C12 146.8(2)
C19 P1 C13 C14 -145.1(5)
C11 P1 C13 C14 110.3(5)
Ru2 P1 C13 C14 -10.1(6)
C19 P1 C13 C18 40.4(5)
C11 P1 C13 C18 -64.3(5)
Ru2 P1 C13 C18 175.3(4)
C18 C13 C14 C15 -0.2(9)
P1 C13 C14 C15 -174.8(4)
C13 C14 C15 C16 -0.9(9)
C14 C15 C16 C17 0.9(10)
C15 C16 C17 C18 0.2(11)
C16 C17 C18 C13 -1.3(11)
C14 C13 C18 C17 1.3(9)
P1 C13 C18 C17 176.1(5)
C13 P1 C19 C24 -146.4(5)
C11 P1 C19 C24 -41.5(6)
Ru2 P1 C19 C24 77.6(6)
C13 P1 C19 C20 34.2(6)
C11 P1 C19 C20 139.1(5)
Ru2 P1 C19 C20 -101.8(5)
C24 C19 C20 C21 0.9(10)
P1 C19 C20 C21 -179.7(5)
C19 C20 C21 C22 2.6(10)
C20 C21 C22 C23 -5.1(11)
C21 C22 C23 C24 4.1(12)
C20 C19 C24 C23 -2.0(11)
P1 C19 C24 C23 178.6(6)
C22 C23 C24 C19 -0.5(12)
C31 P2 C25 C30 -85.7(6)
C12 P2 C25 C30 170.0(6)
Ru2 P2 C25 C30 51.2(7)
C31 P2 C25 C26 90.1(6)
C12 P2 C25 C26 -14.2(7)
Ru2 P2 C25 C26 -133.0(5)
C30 C25 C26 C27 0.7(10)
P2 C25 C26 C27 -175.3(6)
C25 C26 C27 C28 2.4(10)
C26 C27 C28 C29 -3.3(11)
C27 C28 C29 C30 1.0(11)
C28 C29 C30 C25 2.3(12)
C26 C25 C30 C29 -3.1(11)
P2 C25 C30 C29 172.9(6)
C25 P2 C31 C36 -167.6(5)
C12 P2 C31 C36 -59.4(5)
Ru2 P2 C31 C36 57.2(5)
C25 P2 C31 C32 14.6(6)
C12 P2 C31 C32 122.8(6)
Ru2 P2 C31 C32 -120.6(5)
C36 C31 C32 C33 1.3(11)
P2 C31 C32 C33 179.2(6)
C31 C32 C33 C34 -0.2(12)
C32 C33 C34 C35 -0.6(12)
C33 C34 C35 C36 0.3(12)
C32 C31 C36 C35 -1.6(9)
P2 C31 C36 C35 -179.5(5)
C34 C35 C36 C31 0.9(11)
C3 Ru2 P3 C45 57.1(3)
C2 Ru2 P3 C45 -118.3(3)
P1 Ru2 P3 C45 -33.3(2)
P4 Ru2 P3 C45 145.7(2)
C3 Ru2 P3 C39 -171.2(3)
C2 Ru2 P3 C39 13.5(3)
P1 Ru2 P3 C39 98.4(2)
P4 Ru2 P3 C39 -82.6(2)
C3 Ru2 P3 C37 -58.5(2)
C2 Ru2 P3 C37 126.1(2)
P1 Ru2 P3 C37 -148.89(19)
P4 Ru2 P3 C37 30.10(19)
C3 Ru2 P4 C51 -171.7(3)
C2 Ru2 P4 C51 7.1(3)
P2 Ru2 P4 C51 -78.5(2)
P3 Ru2 P4 C51 106.2(2)
C3 Ru2 P4 C57 -42.2(3)
C2 Ru2 P4 C57 136.6(3)
P2 Ru2 P4 C57 51.0(2)
P3 Ru2 P4 C57 -124.3(2)
C3 Ru2 P4 C38 73.7(2)
C2 Ru2 P4 C38 -107.6(2)
P2 Ru2 P4 C38 166.9(2)
P3 Ru2 P4 C38 -8.4(2)
C45 P3 C37 C38 -179.0(4)
C39 P3 C37 C38 76.8(4)
Ru2 P3 C37 C38 -51.8(4)
P3 C37 C38 P4 47.0(5)
C51 P4 C38 C37 -153.6(4)
C57 P4 C38 C37 102.4(4)
Ru2 P4 C38 C37 -21.1(4)
C45 P3 C39 C44 151.9(5)
C37 P3 C39 C44 -102.5(5)
Ru2 P3 C39 C44 12.8(6)
C45 P3 C39 C40 -33.4(5)
C37 P3 C39 C40 72.2(5)
Ru2 P3 C39 C40 -172.5(4)
C40 C39 C44 C43 1.1(9)
P3 C39 C44 C43 175.8(5)
C39 C44 C43 C42 0.0(11)
C44 C43 C42 C41 -1.1(11)
C43 C42 C41 C40 1.0(10)
C42 C41 C40 C39 0.1(10)
C44 C39 C40 C41 -1.2(9)
P3 C39 C40 C41 -175.8(5)
C39 P3 C45 C50 -42.1(5)
C37 P3 C45 C50 -145.0(4)
Ru2 P3 C45 C50 98.4(4)
C39 P3 C45 C46 136.9(5)
C37 P3 C45 C46 34.0(5)
Ru2 P3 C45 C46 -82.6(5)
C50 C45 C46 C47 -0.1(8)
P3 C45 C46 C47 -179.1(4)
C45 C46 C47 C48 -0.3(9)
C46 C47 C48 C49 -0.2(9)
C47 C48 C49 C50 1.0(9)
C46 C45 C50 C49 0.9(8)
P3 C45 C50 C49 179.9(4)
C48 C49 C50 C45 -1.4(9)
C57 P4 C51 C52 -134.9(5)
C38 P4 C51 C52 119.2(5)
Ru2 P4 C51 C52 0.0(6)
C57 P4 C51 C56 50.3(5)
C38 P4 C51 C56 -55.7(5)
Ru2 P4 C51 C56 -174.9(4)
C56 C51 C52 C53 0.2(9)
P4 C51 C52 C53 -174.7(5)
C51 C52 C53 C54 -0.7(11)
C52 C53 C54 C55 1.5(11)
C53 C54 C55 C56 -1.7(10)
C54 C55 C56 C51 1.2(10)
C52 C51 C56 C55 -0.4(9)
P4 C51 C56 C55 174.7(5)
C51 P4 C57 C62 -140.8(5)
C38 P4 C57 C62 -39.7(5)
Ru2 P4 C57 C62 78.4(5)
C51 P4 C57 C58 43.0(6)
C38 P4 C57 C58 144.1(5)
Ru2 P4 C57 C58 -97.7(5)
C62 C57 C58 C59 -2.3(9)
P4 C57 C58 C59 174.0(5)
C57 C58 C59 C60 3.1(11)
C58 C59 C60 C61 -1.4(11)
C59 C60 C61 C62 -0.9(11)
C60 C61 C62 C57 1.6(10)
C58 C57 C62 C61 0.0(9)
P4 C57 C62 C61 -176.3(5)
C6 C5 C10 C9 -0.6(11)
C1 C5 C10 C9 179.2(7)
C5 C10 C9 C8 -0.3(12)
C10 C9 C8 C7 0.7(13)
C9 C8 C7 C6 -0.2(15)
C8 C7 C6 C5 -0.7(14)
C10 C5 C6 C7 1.1(11)
C1 C5 C6 C7 -178.7(7)
C78 C73 C74 C75 -0.4(8)
C4 C73 C74 C75 -179.8(5)
C73 C74 C75 C76 0.4(8)
C74 C75 C76 N1 0.5(8)
C74 C75 C76 C79 -177.6(5)
C75 C76 N1 C78 -1.4(7)
C79 C76 N1 C78 176.8(4)
C75 C76 N1 Dy1 169.8(4)
C79 C76 N1 Dy1 -12.0(6)
C76 N1 C78 C73 1.4(7)
Dy1 N1 C78 C73 -169.6(4)
C74 C73 C78 N1 -0.6(8)
C4 C73 C78 N1 178.9(5)
N1 C76 C79 N2 6.2(7)
C75 C76 C79 N2 -175.7(5)
N1 C76 C79 C80 -172.8(5)
C75 C76 C79 C80 5.3(8)
N2 C79 C80 C81 0.2(8)
C76 C79 C80 C81 179.1(5)
C79 C80 C81 C82 -0.7(8)
C80 C81 C82 C83 0.4(8)
C81 C82 C83 N2 0.4(8)
C82 C83 N2 C79 -0.9(8)
C82 C83 N2 Dy1 178.0(4)
C80 C79 N2 C83 0.6(8)
C76 C79 N2 C83 -178.4(5)
C80 C79 N2 Dy1 -178.3(4)
C76 C79 N2 Dy1 2.7(6)
C83 N2 Dy1 O5 -36.5(4)
C79 N2 Dy1 O5 142.4(4)
C83 N2 Dy1 O6 -109.5(4)
C79 N2 Dy1 O6 69.3(4)
C83 N2 Dy1 O2 12.4(5)
C79 N2 Dy1 O2 -168.7(3)
C83 N2 Dy1 O1 -160.9(4)
C79 N2 Dy1 O1 18.0(5)
C83 N2 Dy1 O3 111.5(4)
C79 N2 Dy1 O3 -69.6(4)
C83 N2 Dy1 O4 47.4(4)
C79 N2 Dy1 O4 -133.8(4)
C83 N2 Dy1 N1 175.0(4)
C79 N2 Dy1 N1 -6.2(4)
C78 N1 Dy1 O5 136.9(4)
C76 N1 Dy1 O5 -34.1(4)
C78 N1 Dy1 O6 91.6(4)
C76 N1 Dy1 O6 -79.4(4)
C78 N1 Dy1 O2 -25.1(5)
C76 N1 Dy1 O2 164.0(3)
C78 N1 Dy1 O1 12.8(4)
C76 N1 Dy1 O1 -158.2(4)
C78 N1 Dy1 O3 -60.7(4)
C76 N1 Dy1 O3 128.4(4)
C78 N1 Dy1 O4 -122.6(4)
C76 N1 Dy1 O4 66.4(4)
C78 N1 Dy1 N2 -179.6(4)
C76 N1 Dy1 N2 9.4(3)
O5 Dy1 O6 C92 -7.3(5)
O2 Dy1 O6 C92 -68.4(5)
O1 Dy1 O6 C92 -131.9(5)
O3 Dy1 O6 C92 -177.8(5)
O4 Dy1 O6 C92 28.9(6)
N2 Dy1 O6 C92 72.8(5)
N1 Dy1 O6 C92 139.0(5)
Dy1 O6 C92 C97 6.7(10)
Dy1 O6 C92 C93 -173.4(4)
O6 C92 C93 F95 160.4(6)
C97 C92 C93 F95 -19.7(10)
O6 C92 C93 F96 -78.5(7)
C97 C92 C93 F96 101.4(7)
O6 C92 C93 F94 38.8(8)
C97 C92 C93 F94 -141.3(6)
O6 C92 C97 C98 0.4(11)
C93 C92 C97 C98 -179.5(6)
C92 C97 C98 O5 -2.8(11)
C92 C97 C98 C99 -179.6(6)
O5 C98 C99 F102 46.3(8)
C97 C98 C99 F102 -136.5(6)
O5 C98 C99 F100 167.0(6)
C97 C98 C99 F100 -15.8(9)
O5 C98 C99 F101 -71.8(8)
C97 C98 C99 F101 105.4(7)
C97 C98 O5 Dy1 -1.9(10)
C99 C98 O5 Dy1 174.9(4)
O6 Dy1 O5 C98 5.1(5)
O2 Dy1 O5 C98 130.8(6)
O1 Dy1 O5 C98 70.5(6)
O3 Dy1 O5 C98 173.1(5)
O4 Dy1 O5 C98 -155.9(6)
N2 Dy1 O5 C98 -80.4(6)
N1 Dy1 O5 C98 -40.7(6)
O5 Dy1 O4 C112 -127.2(6)
O6 Dy1 O4 C112 -161.9(5)
O2 Dy1 O4 C112 -50.9(6)
O1 Dy1 O4 C112 -7.8(6)
O3 Dy1 O4 C112 36.3(6)
N2 Dy1 O4 C112 152.6(6)
N1 Dy1 O4 C112 100.4(6)
Dy1 O4 C112 C117 -28.3(10)
Dy1 O4 C112 C113 152.7(4)
O4 C112 C113 F116 -173.1(6)
C117 C112 C113 F116 7.8(10)
O4 C112 C113 F115 -48.8(8)
C117 C112 C113 F115 132.1(7)
O4 C112 C113 F114 67.3(8)
C117 C112 C113 F114 -111.8(7)
O4 C112 C117 C118 -3.9(11)
C113 C112 C117 C118 175.2(6)
C112 C117 C118 O3 7.8(11)
C112 C117 C118 C119 -171.0(7)
O3 C118 C119 F220 143.2(10)
C117 C118 C119 F220 -37.9(12)
O3 C118 C119 F122 -51.6(12)
C117 C118 C119 F122 127.3(10)
O3 C118 C119 F221 23.0(11)
C117 C118 C119 F221 -158.1(8)
O3 C118 C119 F120 179.6(8)
C117 C118 C119 F120 -1.5(12)
O3 C118 C119 F222 -90.6(9)
C117 C118 C119 F222 88.3(9)
O3 C118 C119 F121 62.9(9)
C117 C118 C119 F121 -118.2(9)
C117 C118 O3 Dy1 20.4(10)
C119 C118 O3 Dy1 -160.8(5)
O5 Dy1 O3 C118 0.4(7)
O6 Dy1 O3 C118 163.0(5)
O2 Dy1 O3 C118 41.4(5)
O1 Dy1 O3 C118 115.7(6)
O4 Dy1 O3 C118 -31.9(5)
N2 Dy1 O3 C118 -97.5(5)
N1 Dy1 O3 C118 -154.3(6)
O5 Dy1 O2 C132 -147.7(7)
O6 Dy1 O2 C132 -87.9(7)
O1 Dy1 O2 C132 -21.4(6)
O3 Dy1 O2 C132 53.2(6)
O4 Dy1 O2 C132 126.8(7)
N2 Dy1 O2 C132 162.3(6)
N1 Dy1 O2 C132 18.5(8)
Dy1 O2 C132 C137 16.8(11)
Dy1 O2 C132 C133 -167.1(5)
O2 C132 C133 F136 162.3(7)
C137 C132 C133 F136 -21.1(10)
O2 C132 C133 F134 -74.4(9)
C137 C132 C133 F134 102.2(7)
O2 C132 C133 F135 41.9(9)
C137 C132 C133 F135 -141.5(7)
O2 C132 C137 C138 0.5(12)
C133 C132 C137 C138 -175.8(7)
C132 C137 C138 O1 0.0(12)
C132 C137 C138 C139 176.2(7)
O1 C138 C139 F140 -177.7(7)
C137 C138 C139 F140 5.6(12)
O1 C138 C139 F141 48.1(10)
C137 C138 C139 F141 -128.5(7)
O1 C138 C139 F142 -64.0(9)
C137 C138 C139 F142 119.4(7)
C137 C138 O1 Dy1 -16.7(11)
C139 C138 O1 Dy1 167.1(5)
O5 Dy1 O1 C138 81.5(6)
O6 Dy1 O1 C138 143.6(6)
O2 Dy1 O1 C138 20.5(6)
O3 Dy1 O1 C138 -66.1(6)
O4 Dy1 O1 C138 -22.4(6)
N2 Dy1 O1 C138 -164.1(5)
N1 Dy1 O1 C138 -142.3(6)

loop_
_platon_squeeze_void_nr
_platon_squeeze_void_average_x
_platon_squeeze_void_average_y
_platon_squeeze_void_average_z
_platon_squeeze_void_volume
_platon_squeeze_void_count_electrons
_platon_squeeze_void_content
1 0.015 0.811 0.233 7 1 ' '
2 0.250 0.250 0.771 1346 200 ' '
3 0.189 0.516 0.767 7 1 ' '
4 0.311 0.984 0.767 7 1 ' '
5 0.485 0.689 0.233 7 1 ' '
6 0.516 0.311 0.767 7 1 ' '
7 0.750 0.750 0.229 1346 199 ' '
8 0.689 0.016 0.233 7 1 ' '
9 0.811 0.484 0.233 7 1 ' '
10 0.984 0.189 0.767 7 1 ' '
